data_4101021
loop_
_publ_author_name
'Lorenzo Barbieri'
'Claudia Graiff'
'Lisa Elviri'
'Maurizio Lanfranchi'
'Roberto Pattacini'
'Alessandro Stercoli '
'Antonio Tiripicchio'

_journal_name_full 'Journal of the American Chemical Society'
_journal_paper_doi 10.1021/ja0554110
_journal_year 2006
_chemical_formula_moiety 'Cu5 H78 C84 S6 P6, P1 F6, P1 F6, C1 H2 Cl2, C1 H2 Cl2, C1 O1'
_chemical_formula_sum 'C86.5 H82 Cl4 Cu5 F12 N9 O0.5 P8 S6'
_chemical_formula_weight 2383.23
_space_group_IT_number 14
_symmetry_cell_setting monoclinic
_symmetry_space_group_name_Hall '-P 2ybc'
_symmetry_space_group_name_H-M 'P 1 21/c 1'
_cell_angle_alpha 90.00
_cell_angle_beta 109.262(5)
_cell_angle_gamma 90.00
_cell_formula_units_Z 4
_cell_length_a 25.679(5)
_cell_length_b 14.502(5)
_cell_length_c 30.087(5)
_cell_measurement_temperature 293(2)
_cell_volume 10577(5)
_diffrn_ambient_temperature 293(2)
_exptl_crystal_density_diffrn 1.497
_cod_original_sg_symbol_H-M 'P 21/c'
_cod_original_formula_sum 'C86.50 H82 Cl4 Cu5 F12 N9 O0.50 P8 S6'
_cod_database_code 4101021

loop_
_symmetry_equiv_pos_as_xyz
'x, y, z'
'-x, y+1/2, -z+1/2'
'-x, -y, -z'
'x, -y-1/2, z-1/2'

loop_
_atom_site_label
_atom_site_type_symbol
_atom_site_fract_x
_atom_site_fract_y
_atom_site_fract_z
_atom_site_U_iso_or_equiv
_atom_site_adp_type
_atom_site_occupancy
_atom_site_symmetry_multiplicity
_atom_site_calc_flag
_atom_site_refinement_flags
_atom_site_disorder_assembly
_atom_site_disorder_group
Cu1 Cu 0.80602(4) 0.38852(6) 0.33814(3) 0.0518(2) Uani 1 1 d . . .
Cu2 Cu 0.74419(4) 0.31397(6) 0.43165(3) 0.0531(3) Uani 1 1 d . . .
Cu3 Cu 0.70315(4) 0.53093(6) 0.37253(3) 0.0556(3) Uani 1 1 d . . .
Cu4 Cu 0.69313(4) 0.34818(6) 0.33217(3) 0.0541(3) Uani 1 1 d . . .
Cu5 Cu 0.81011(4) 0.46917(6) 0.42719(3) 0.0579(3) Uani 1 1 d . . .
Cl1S Cl 0.5766(4) 0.6654(4) 0.0820(2) 0.294(3) Uani 1 1 d . . .
Cl2S Cl 0.5249(3) 0.5028(8) 0.0963(3) 0.343(5) Uani 1 1 d . . .
Cl3S Cl 0.7975(4) 0.7361(7) 0.1553(3) 0.368(4) Uani 1 1 d . . .
Cl4S Cl 0.8210(5) 0.7035(7) 0.0722(4) 0.419(6) Uani 1 1 d . . .
S1 S 0.86100(8) 0.49636(12) 0.37931(7) 0.0505(5) Uani 1 1 d . . .
S2 S 0.74266(7) 0.30947(12) 0.28476(6) 0.0465(5) Uani 1 1 d . . .
S3 S 0.82010(7) 0.36331(13) 0.48444(7) 0.0522(5) Uani 1 1 d . . .
S4 S 0.68763(8) 0.22493(12) 0.37858(6) 0.0485(5) Uani 1 1 d . . .
S5 S 0.76052(8) 0.59600(13) 0.43557(7) 0.0548(5) Uani 1 1 d . . .
S6 S 0.63134(8) 0.46091(12) 0.32463(7) 0.0526(5) Uani 1 1 d . . .
P1 P 0.92919(7) 0.31560(12) 0.38076(7) 0.0463(5) Uani 1 1 d . . .
P2 P 0.84248(7) 0.17986(12) 0.33470(7) 0.0452(5) Uani 1 1 d . . .
P3 P 0.71773(8) 0.40240(13) 0.51827(6) 0.0474(5) Uani 1 1 d . . .
P4 P 0.63980(8) 0.26545(13) 0.45858(6) 0.0492(5) Uani 1 1 d . . .
P5 P 0.74212(8) 0.72581(12) 0.35062(7) 0.0477(5) Uani 1 1 d . . .
P6 P 0.67580(8) 0.60949(12) 0.26974(7) 0.0480(5) Uani 1 1 d . . .
P7 P 0.47814(10) 0.6397(2) 0.32599(9) 0.0832(8) Uani 1 1 d . . .
P8 P 0.90772(19) 0.4101(6) 0.11851(15) 0.195(3) Uani 1 1 d . . .
F1 F 0.4559(4) 0.5823(5) 0.2803(3) 0.176(3) Uani 1 1 d . A .
F1A F 0.5425(9) 0.6257(19) 0.3406(12) 0.118(8) Uani 0.33 1 d P A 1
F2 F 0.4359(6) 0.5874(9) 0.3467(7) 0.125(6) Uani 0.67 1 d P A 2
F2A F 0.479(3) 0.567(4) 0.3582(11) 0.27(3) Uani 0.33 1 d P A 1
F3 F 0.4351(8) 0.7142(8) 0.3063(7) 0.174(10) Uani 0.67 1 d P A 2
F3A F 0.4190(11) 0.684(4) 0.3103(12) 0.21(3) Uani 0.33 1 d P A 1
F4 F 0.4972(3) 0.6991(6) 0.3710(3) 0.172(3) Uani 1 1 d . A .
F4A F 0.4937(14) 0.7284(15) 0.2962(9) 0.098(8) Uani 0.33 1 d P A 1
F5 F 0.5201(8) 0.675(2) 0.3053(7) 0.216(10) Uani 0.67 1 d P A 2
F6 F 0.5167(8) 0.5548(19) 0.3446(7) 0.195(10) Uani 0.67 1 d P A 2
F7 F 0.8800(7) 0.3582(16) 0.1455(6) 0.391(12) Uani 1 1 d . . .
F8 F 0.8522(6) 0.4540(15) 0.0967(6) 0.384(12) Uani 1 1 d . . .
F9 F 0.8930(8) 0.3311(15) 0.0818(6) 0.381(10) Uani 1 1 d . . .
F10 F 0.9304(8) 0.4429(12) 0.0843(6) 0.342(9) Uani 1 1 d . . .
F11 F 0.9618(4) 0.3754(11) 0.1463(4) 0.288(7) Uani 1 1 d . . .
F12 F 0.9206(6) 0.4821(11) 0.1555(5) 0.345(10) Uani 1 1 d . . .
O1D O -0.0011(17) 0.664(3) 0.3461(10) 0.33(2) Uani 0.50 1 d P . .
N1 N 0.8675(2) 0.2806(3) 0.35306(18) 0.0430(14) Uani 1 1 d . . .
N2 N 0.9709(3) 0.4648(4) 0.4249(3) 0.080(2) Uani 1 1 d . . .
N3 N 0.7438(2) 0.1183(4) 0.2938(2) 0.0542(16) Uani 1 1 d . . .
N4 N 0.6908(2) 0.3359(4) 0.47385(18) 0.0471(14) Uani 1 1 d . . .
N5 N 0.8155(3) 0.4659(5) 0.5601(2) 0.080(2) Uani 1 1 d . . .
N6 N 0.5788(3) 0.2131(5) 0.3733(2) 0.0664(18) Uani 1 1 d . . .
N7 N 0.7119(2) 0.6354(3) 0.3231(2) 0.0487(15) Uani 1 1 d . . .
N8 N 0.8297(3) 0.7337(4) 0.4268(2) 0.0640(18) Uani 1 1 d . . .
N9 N 0.5852(3) 0.5168(5) 0.2326(3) 0.080(2) Uani 1 1 d . . .
C1 C 0.9240(3) 0.4348(5) 0.4009(3) 0.0538(19) Uani 1 1 d . . .
C1D C -0.0410(19) 0.601(3) 0.302(3) 0.44(6) Uani 0.50 1 d P . .
C1S C 0.5416(8) 0.6308(13) 0.1153(6) 0.198(7) Uani 1 1 d . . .
H1S1 H 0.5081 0.6667 0.1095 0.237 Uiso 1 1 calc R . .
H1S2 H 0.5635 0.6353 0.1484 0.237 Uiso 1 1 calc R . .
C2 C 0.9774(4) 0.5623(6) 0.4418(4) 0.108(4) Uani 1 1 d . . .
H2A H 1.0154 0.5739 0.4596 0.162 Uiso 1 1 calc R . .
H2B H 0.9551 0.5726 0.4614 0.162 Uiso 1 1 calc R . .
H2C H 0.9658 0.6032 0.4152 0.162 Uiso 1 1 calc R . .
C2S C 0.832(2) 0.6522(19) 0.1270(12) 0.59(4) Uani 1 1 d . . .
H2S1 H 0.8706 0.6463 0.1447 0.704 Uiso 1 1 calc R . .
H2S2 H 0.8143 0.5920 0.1238 0.704 Uiso 1 1 calc R . .
C3 C 0.7685(3) 0.1951(5) 0.3023(2) 0.0467(18) Uani 1 1 d . . .
C4 C 0.6851(3) 0.1115(5) 0.2667(3) 0.067(2) Uani 1 1 d . . .
H4A H 0.6740 0.0479 0.2641 0.101 Uiso 1 1 calc R . .
H4B H 0.6785 0.1368 0.2359 0.101 Uiso 1 1 calc R . .
H4C H 0.6641 0.1452 0.2825 0.101 Uiso 1 1 calc R . .
C5 C 0.9640(3) 0.2497(5) 0.4323(3) 0.0510(19) Uani 1 1 d . . .
C6 C 0.9522(3) 0.2680(6) 0.4741(3) 0.065(2) Uani 1 1 d . . .
H6 H 0.9306 0.3186 0.4756 0.078 Uiso 1 1 calc R . .
C7 C 0.9727(4) 0.2104(8) 0.5130(3) 0.089(3) Uani 1 1 d . . .
H7 H 0.9654 0.2229 0.5407 0.107 Uiso 1 1 calc R . .
C8 C 1.0037(5) 0.1350(8) 0.5102(5) 0.109(4) Uani 1 1 d . . .
H8 H 1.0167 0.0955 0.5358 0.131 Uiso 1 1 calc R . .
C9 C 1.0157(4) 0.1174(6) 0.4691(5) 0.097(3) Uani 1 1 d . . .
H9 H 1.0372 0.0666 0.4679 0.116 Uiso 1 1 calc R . .
C10 C 0.9965(3) 0.1736(5) 0.4307(3) 0.061(2) Uani 1 1 d . . .
H10 H 1.0050 0.1610 0.4036 0.073 Uiso 1 1 calc R . .
C11 C 0.9701(4) 0.3216(5) 0.3427(3) 0.059(2) Uani 1 1 d . . .
C12 C 1.0257(4) 0.3236(7) 0.3597(4) 0.098(3) Uani 1 1 d . . .
H12 H 1.0439 0.3213 0.3921 0.117 Uiso 1 1 calc R . .
C13 C 1.0567(6) 0.3293(11) 0.3284(6) 0.154(6) Uani 1 1 d . . .
H13 H 1.0950 0.3302 0.3396 0.185 Uiso 1 1 calc R . .
C14 C 1.0275(8) 0.3336(10) 0.2802(7) 0.158(7) Uani 1 1 d . . .
H14 H 1.0471 0.3361 0.2593 0.190 Uiso 1 1 calc R . .
C15 C 0.9719(8) 0.3342(9) 0.2629(4) 0.141(6) Uani 1 1 d . . .
H15 H 0.9535 0.3388 0.2307 0.169 Uiso 1 1 calc R . .
C16 C 0.9431(4) 0.3279(6) 0.2944(4) 0.090(3) Uani 1 1 d . . .
H16 H 0.9047 0.3279 0.2830 0.108 Uiso 1 1 calc R . .
C17 C 0.8485(2) 0.1034(4) 0.3823(2) 0.0411(17) Uani 1 1 d . . .
C18 C 0.8410(3) 0.1383(5) 0.4231(3) 0.059(2) Uani 1 1 d . . .
H18 H 0.8343 0.2010 0.4247 0.071 Uiso 1 1 calc R . .
C19 C 0.8433(3) 0.0824(7) 0.4617(3) 0.070(2) Uani 1 1 d . . .
H19 H 0.8385 0.1073 0.4886 0.084 Uiso 1 1 calc R . .
C20 C 0.8529(4) -0.0091(7) 0.4588(3) 0.079(3) Uani 1 1 d . . .
H20 H 0.8544 -0.0471 0.4841 0.095 Uiso 1 1 calc R . .
C21 C 0.8604(4) -0.0470(6) 0.4198(4) 0.079(3) Uani 1 1 d . . .
H21 H 0.8667 -0.1099 0.4188 0.095 Uiso 1 1 calc R . .
C22 C 0.8586(3) 0.0092(5) 0.3810(3) 0.065(2) Uani 1 1 d . . .
H22 H 0.8641 -0.0166 0.3546 0.078 Uiso 1 1 calc R . .
C23 C 0.8720(3) 0.1293(5) 0.2936(3) 0.0534(19) Uani 1 1 d . . .
C24 C 0.9236(3) 0.0863(5) 0.3079(3) 0.067(2) Uani 1 1 d . . .
H24 H 0.9417 0.0764 0.3398 0.080 Uiso 1 1 calc R . .
C25 C 0.9486(4) 0.0583(6) 0.2757(4) 0.090(3) Uani 1 1 d . . .
H25 H 0.9838 0.0328 0.2863 0.108 Uiso 1 1 calc R . .
C26 C 0.9215(5) 0.0681(7) 0.2286(4) 0.096(3) Uani 1 1 d . . .
H26 H 0.9377 0.0472 0.2070 0.116 Uiso 1 1 calc R . .
C27 C 0.8710(4) 0.1082(7) 0.2133(3) 0.098(3) Uani 1 1 d . . .
H27 H 0.8528 0.1151 0.1811 0.117 Uiso 1 1 calc R . .
C28 C 0.8460(3) 0.1392(5) 0.2455(3) 0.071(2) Uani 1 1 d . . .
H28 H 0.8114 0.1669 0.2345 0.085 Uiso 1 1 calc R . .
C29 C 0.7918(3) 0.4173(5) 0.5247(2) 0.0521(19) Uani 1 1 d . . .
C30 C 0.8743(4) 0.4867(8) 0.5716(3) 0.126(4) Uani 1 1 d . . .
H30A H 0.8864 0.5241 0.5994 0.188 Uiso 1 1 calc R . .
H30B H 0.8801 0.5193 0.5458 0.188 Uiso 1 1 calc R . .
H30C H 0.8950 0.4302 0.5770 0.188 Uiso 1 1 calc R . .
C31 C 0.6278(3) 0.2355(5) 0.3961(2) 0.0464(18) Uani 1 1 d . . .
C32 C 0.5657(3) 0.1800(7) 0.3247(3) 0.088(3) Uani 1 1 d . . .
H32A H 0.5271 0.1658 0.3119 0.133 Uiso 1 1 calc R . .
H32B H 0.5869 0.1255 0.3244 0.133 Uiso 1 1 calc R . .
H32C H 0.5747 0.2269 0.3059 0.133 Uiso 1 1 calc R . .
C33 C 0.7165(3) 0.3560(5) 0.5738(2) 0.0515(19) Uani 1 1 d . . .
C34 C 0.7562(4) 0.2931(6) 0.5972(3) 0.070(2) Uani 1 1 d . . .
H34 H 0.7849 0.2789 0.5860 0.084 Uiso 1 1 calc R . .
C35 C 0.7528(5) 0.2502(7) 0.6382(3) 0.098(3) Uani 1 1 d . . .
H35 H 0.7796 0.2082 0.6547 0.117 Uiso 1 1 calc R . .
C36 C 0.7100(6) 0.2711(10) 0.6534(4) 0.113(4) Uani 1 1 d . . .
H36 H 0.7078 0.2420 0.6802 0.136 Uiso 1 1 calc R . .
C37 C 0.6705(5) 0.3321(10) 0.6311(4) 0.116(4) Uani 1 1 d . . .
H37 H 0.6414 0.3441 0.6422 0.139 Uiso 1 1 calc R . .
C38 C 0.6739(3) 0.3776(7) 0.5907(3) 0.077(3) Uani 1 1 d . . .
H38 H 0.6479 0.4218 0.5756 0.092 Uiso 1 1 calc R . .
C39 C 0.6858(3) 0.5133(5) 0.5095(3) 0.055(2) Uani 1 1 d . . .
C40 C 0.6464(3) 0.5374(6) 0.4670(3) 0.060(2) Uani 1 1 d . . .
H40 H 0.6354 0.4943 0.4429 0.072 Uiso 1 1 calc R . .
C41 C 0.6230(4) 0.6242(7) 0.4600(4) 0.081(3) Uani 1 1 d . . .
H41 H 0.5968 0.6388 0.4312 0.098 Uiso 1 1 calc R . .
C42 C 0.6380(5) 0.6877(8) 0.4944(5) 0.114(4) Uani 1 1 d . . .
H42 H 0.6217 0.7457 0.4893 0.137 Uiso 1 1 calc R . .
C43 C 0.6773(5) 0.6678(7) 0.5374(5) 0.124(4) Uani 1 1 d . . .
H43 H 0.6877 0.7125 0.5608 0.149 Uiso 1 1 calc R . .
C44 C 0.7013(4) 0.5808(7) 0.5453(3) 0.093(3) Uani 1 1 d . . .
H44 H 0.7276 0.5670 0.5742 0.111 Uiso 1 1 calc R . .
C45 C 0.5773(3) 0.3100(5) 0.4648(3) 0.0541(19) Uani 1 1 d . . .
C46 C 0.5647(4) 0.2939(6) 0.5055(3) 0.076(3) Uani 1 1 d . . .
H46 H 0.5871 0.2556 0.5288 0.092 Uiso 1 1 calc R . .
C47 C 0.5178(4) 0.3357(8) 0.5116(4) 0.094(3) Uani 1 1 d . . .
H47 H 0.5090 0.3240 0.5386 0.112 Uiso 1 1 calc R . .
C48 C 0.4854(4) 0.3932(8) 0.4778(4) 0.093(3) Uani 1 1 d . . .
H48 H 0.4542 0.4197 0.4817 0.111 Uiso 1 1 calc R . .
C49 C 0.4987(4) 0.4121(6) 0.4380(4) 0.084(3) Uani 1 1 d . . .
H49 H 0.4772 0.4531 0.4157 0.101 Uiso 1 1 calc R . .
C50 C 0.5443(3) 0.3701(6) 0.4311(3) 0.067(2) Uani 1 1 d . . .
H50 H 0.5527 0.3823 0.4039 0.080 Uiso 1 1 calc R . .
C51 C 0.6564(4) 0.1570(5) 0.4884(2) 0.057(2) Uani 1 1 d . . .
C52 C 0.6151(4) 0.0941(7) 0.4878(3) 0.086(3) Uani 1 1 d . . .
H52 H 0.5782 0.1101 0.4740 0.103 Uiso 1 1 calc R . .
C53 C 0.6295(6) 0.0058(8) 0.5083(4) 0.117(4) Uani 1 1 d . . .
H53 H 0.6021 -0.0365 0.5078 0.140 Uiso 1 1 calc R . .
C54 C 0.6834(7) -0.0167(8) 0.5286(4) 0.122(4) Uani 1 1 d . . .
H54 H 0.6928 -0.0744 0.5424 0.146 Uiso 1 1 calc R . .
C55 C 0.7242(5) 0.0445(8) 0.5290(4) 0.108(4) Uani 1 1 d . . .
H55 H 0.7611 0.0281 0.5427 0.129 Uiso 1 1 calc R . .
C56 C 0.7104(4) 0.1302(6) 0.5090(3) 0.077(3) Uani 1 1 d . . .
H56 H 0.7384 0.1712 0.5095 0.092 Uiso 1 1 calc R . .
C57 C 0.7871(3) 0.6858(5) 0.4088(3) 0.0507(19) Uani 1 1 d . . .
C58 C 0.8655(4) 0.7129(6) 0.4752(3) 0.098(3) Uani 1 1 d . . .
H58A H 0.8962 0.7548 0.4841 0.147 Uiso 1 1 calc R . .
H58B H 0.8790 0.6508 0.4766 0.147 Uiso 1 1 calc R . .
H58C H 0.8448 0.7195 0.4964 0.147 Uiso 1 1 calc R . .
C59 C 0.6238(3) 0.5228(5) 0.2714(3) 0.058(2) Uani 1 1 d . . .
C60 C 0.5410(4) 0.4476(7) 0.2273(3) 0.117(4) Uani 1 1 d . . .
H60A H 0.5147 0.4512 0.1961 0.175 Uiso 1 1 calc R . .
H60B H 0.5227 0.4599 0.2499 0.175 Uiso 1 1 calc R . .
H60C H 0.5569 0.3870 0.2326 0.175 Uiso 1 1 calc R . .
C61 C 0.7824(3) 0.7855(5) 0.3204(3) 0.0525(19) Uani 1 1 d . . .
C62 C 0.8351(4) 0.7598(6) 0.3250(3) 0.073(2) Uani 1 1 d . . .
H62 H 0.8521 0.7131 0.3460 0.087 Uiso 1 1 calc R . .
C63 C 0.8640(4) 0.8031(7) 0.2983(4) 0.096(3) Uani 1 1 d . . .
H63 H 0.9000 0.7855 0.3018 0.115 Uiso 1 1 calc R . .
C64 C 0.8387(5) 0.8718(7) 0.2670(4) 0.092(3) Uani 1 1 d . . .
H64 H 0.8577 0.9004 0.2493 0.111 Uiso 1 1 calc R . .
C65 C 0.7860(5) 0.8979(6) 0.2619(3) 0.083(3) Uani 1 1 d . . .
H65 H 0.7688 0.9433 0.2401 0.100 Uiso 1 1 calc R . .
C66 C 0.7577(4) 0.8564(5) 0.2893(3) 0.066(2) Uani 1 1 d . . .
H66 H 0.7224 0.8762 0.2867 0.079 Uiso 1 1 calc R . .
C67 C 0.6961(3) 0.8065(5) 0.3638(2) 0.0470(18) Uani 1 1 d . . .
C68 C 0.6439(3) 0.7801(5) 0.3628(3) 0.066(2) Uani 1 1 d . . .
H68 H 0.6319 0.7203 0.3539 0.079 Uiso 1 1 calc R . .
C69 C 0.6091(4) 0.8411(7) 0.3749(3) 0.088(3) Uani 1 1 d . . .
H69 H 0.5740 0.8228 0.3739 0.106 Uiso 1 1 calc R . .
C70 C 0.6277(4) 0.9300(6) 0.3885(3) 0.088(3) Uani 1 1 d . . .
H70 H 0.6051 0.9716 0.3970 0.105 Uiso 1 1 calc R . .
C71 C 0.6790(4) 0.9564(6) 0.3895(3) 0.086(3) Uani 1 1 d . . .
H71 H 0.6907 1.0164 0.3981 0.103 Uiso 1 1 calc R . .
C72 C 0.7137(3) 0.8962(5) 0.3780(3) 0.066(2) Uani 1 1 d . . .
H72 H 0.7489 0.9151 0.3796 0.079 Uiso 1 1 calc R . .
C73 C 0.6411(3) 0.7066(5) 0.2356(3) 0.0542(19) Uani 1 1 d . . .
C74 C 0.5959(4) 0.7436(6) 0.2430(3) 0.086(3) Uani 1 1 d . . .
H74 H 0.5800 0.7144 0.2629 0.103 Uiso 1 1 calc R . .
C75 C 0.5735(5) 0.8259(9) 0.2205(5) 0.122(4) Uani 1 1 d . . .
H75 H 0.5433 0.8524 0.2262 0.146 Uiso 1 1 calc R . .
C76 C 0.5954(7) 0.8672(8) 0.1906(5) 0.129(5) Uani 1 1 d . . .
H76 H 0.5800 0.9218 0.1758 0.155 Uiso 1 1 calc R . .
C77 C 0.6393(6) 0.8305(7) 0.1819(4) 0.113(4) Uani 1 1 d . . .
H77 H 0.6539 0.8600 0.1612 0.136 Uiso 1 1 calc R . .
C78 C 0.6630(4) 0.7482(6) 0.2037(3) 0.081(3) Uani 1 1 d . . .
H78 H 0.6927 0.7219 0.1972 0.098 Uiso 1 1 calc R . .
C79 C 0.7188(4) 0.5575(5) 0.2391(3) 0.057(2) Uani 1 1 d . . .
C80 C 0.6926(4) 0.5189(6) 0.1948(3) 0.091(3) Uani 1 1 d . . .
H80 H 0.6544 0.5167 0.1820 0.109 Uiso 1 1 calc R . .
C81 C 0.7262(6) 0.4836(8) 0.1701(4) 0.114(4) Uani 1 1 d . . .
H81 H 0.7100 0.4571 0.1405 0.136 Uiso 1 1 calc R . .
C82 C 0.7817(7) 0.4878(9) 0.1889(6) 0.128(5) Uani 1 1 d . . .
H82 H 0.8031 0.4653 0.1717 0.153 Uiso 1 1 calc R . .
C83 C 0.8073(4) 0.5244(7) 0.2325(5) 0.103(3) Uani 1 1 d . . .
H83 H 0.8455 0.5255 0.2453 0.123 Uiso 1 1 calc R . .
C84 C 0.7750(4) 0.5599(5) 0.2574(3) 0.066(2) Uani 1 1 d . . .
H84 H 0.7919 0.5857 0.2870 0.079 Uiso 1 1 calc R . .

loop_
_atom_site_aniso_label
_atom_site_aniso_U_11
_atom_site_aniso_U_22
_atom_site_aniso_U_33
_atom_site_aniso_U_23
_atom_site_aniso_U_13
_atom_site_aniso_U_12
Cu1 0.0559(6) 0.0405(5) 0.0576(6) 0.0013(4) 0.0169(4) 0.0050(4)
Cu2 0.0589(6) 0.0550(6) 0.0502(6) -0.0057(5) 0.0245(5) -0.0063(5)
Cu3 0.0669(6) 0.0437(5) 0.0616(6) 0.0027(5) 0.0285(5) -0.0033(5)
Cu4 0.0616(6) 0.0434(5) 0.0625(6) 0.0037(5) 0.0274(5) 0.0076(5)
Cu5 0.0691(6) 0.0491(6) 0.0620(6) 0.0004(5) 0.0301(5) -0.0026(5)
Cl1S 0.466(11) 0.222(6) 0.238(7) 0.003(5) 0.176(7) 0.038(6)
Cl2S 0.240(7) 0.498(14) 0.290(8) 0.092(9) 0.086(6) -0.035(8)
Cl3S 0.403(11) 0.387(11) 0.357(11) -0.042(9) 0.185(9) -0.045(9)
Cl4S 0.592(16) 0.420(13) 0.322(11) 0.020(9) 0.256(12) -0.077(11)
S1 0.0605(13) 0.0372(10) 0.0585(12) 0.0008(9) 0.0260(10) 0.0010(9)
S2 0.0484(11) 0.0469(11) 0.0420(11) 0.0064(9) 0.0118(8) 0.0091(9)
S3 0.0509(12) 0.0524(12) 0.0563(12) 0.0032(9) 0.0219(9) 0.0034(9)
S4 0.0618(12) 0.0427(10) 0.0451(11) -0.0021(9) 0.0232(9) 0.0000(9)
S5 0.0674(13) 0.0470(11) 0.0581(13) 0.0027(10) 0.0316(10) -0.0017(10)
S6 0.0532(12) 0.0379(10) 0.0736(14) 0.0032(10) 0.0301(10) 0.0017(9)
P1 0.0466(12) 0.0375(10) 0.0520(12) -0.0010(9) 0.0125(9) -0.0004(9)
P2 0.0438(11) 0.0348(10) 0.0500(12) -0.0031(9) 0.0060(9) 0.0041(9)
P3 0.0523(12) 0.0538(12) 0.0384(11) -0.0038(9) 0.0179(9) -0.0066(10)
P4 0.0546(12) 0.0573(12) 0.0380(11) -0.0035(9) 0.0184(9) -0.0101(10)
P5 0.0598(13) 0.0317(10) 0.0572(13) -0.0007(9) 0.0270(10) -0.0035(9)
P6 0.0573(12) 0.0360(11) 0.0527(12) 0.0026(9) 0.0208(10) 0.0044(9)
P7 0.0641(18) 0.117(2) 0.0636(17) 0.0032(17) 0.0145(13) -0.0077(17)
P8 0.095(3) 0.419(9) 0.078(3) -0.024(5) 0.038(3) 0.013(4)
F1 0.233(9) 0.163(7) 0.109(6) -0.031(5) 0.024(6) -0.025(6)
F1A 0.070(14) 0.124(19) 0.15(2) 0.018(17) 0.027(14) 0.009(13)
F2 0.130(10) 0.085(7) 0.193(18) 0.005(9) 0.099(11) -0.005(7)
F2A 0.39(7) 0.25(5) 0.10(2) 0.10(3) -0.03(4) -0.20(5)
F3 0.143(18) 0.073(7) 0.255(19) 0.048(8) -0.005(14) 0.018(8)
F3A 0.023(10) 0.49(8) 0.106(18) 0.00(3) 0.014(10) -0.04(2)
F4 0.162(6) 0.231(9) 0.116(6) -0.054(6) 0.035(5) -0.040(6)
F4A 0.14(3) 0.084(12) 0.092(14) 0.035(10) 0.061(14) 0.015(12)
F5 0.144(18) 0.34(3) 0.190(17) 0.05(2) 0.089(15) -0.090(18)
F6 0.139(14) 0.26(2) 0.209(17) 0.079(16) 0.083(12) 0.127(17)
F7 0.269(17) 0.70(4) 0.254(16) -0.13(2) 0.155(15) -0.13(2)
F8 0.217(13) 0.63(3) 0.214(14) -0.083(17) -0.054(10) 0.166(16)
F9 0.48(3) 0.51(3) 0.202(13) -0.128(17) 0.182(16) -0.05(2)
F10 0.46(2) 0.38(2) 0.295(17) 0.079(15) 0.269(18) -0.035(18)
F11 0.160(9) 0.47(2) 0.216(11) 0.064(13) 0.043(8) 0.089(11)
F12 0.237(13) 0.42(2) 0.267(15) -0.214(15) -0.059(10) 0.059(13)
O1D 0.45(5) 0.36(4) 0.20(3) 0.12(3) 0.14(3) -0.04(4)
N1 0.041(3) 0.031(3) 0.050(4) -0.003(3) 0.006(3) -0.001(3)
N2 0.065(5) 0.053(4) 0.104(6) -0.018(4) 0.004(4) -0.005(4)
N3 0.046(4) 0.050(4) 0.055(4) -0.011(3) 0.002(3) -0.001(3)
N4 0.045(3) 0.055(4) 0.042(3) -0.004(3) 0.016(3) -0.007(3)
N5 0.065(5) 0.110(6) 0.064(5) -0.025(4) 0.020(4) -0.038(4)
N6 0.065(5) 0.087(5) 0.047(4) -0.013(4) 0.018(3) -0.018(4)
N7 0.059(4) 0.028(3) 0.065(4) 0.000(3) 0.029(3) -0.002(3)
N8 0.077(5) 0.043(4) 0.067(5) -0.003(3) 0.017(4) -0.013(4)
N9 0.080(5) 0.060(5) 0.085(6) 0.005(4) 0.008(4) -0.017(4)
C1 0.057(5) 0.046(5) 0.053(5) -0.001(4) 0.011(4) -0.004(4)
C1D 0.19(4) 0.15(3) 1.09(18) -0.01(6) 0.33(7) 0.00(3)
C1S 0.25(2) 0.213(19) 0.160(15) -0.032(14) 0.101(14) -0.014(15)
C2 0.089(7) 0.065(6) 0.148(10) -0.054(6) 0.009(6) -0.018(5)
C2S 1.31(12) 0.30(3) 0.44(5) -0.12(3) 0.67(7) -0.13(5)
C3 0.049(4) 0.053(5) 0.037(4) -0.003(4) 0.014(3) 0.009(4)
C4 0.048(5) 0.072(6) 0.071(6) -0.020(4) 0.004(4) -0.011(4)
C5 0.039(4) 0.041(4) 0.064(5) 0.004(4) 0.004(4) -0.005(4)
C6 0.062(5) 0.071(6) 0.068(6) -0.010(5) 0.029(5) -0.013(4)
C7 0.099(8) 0.111(9) 0.046(6) 0.014(6) 0.008(5) -0.041(7)
C8 0.097(9) 0.067(8) 0.113(10) 0.036(7) -0.034(7) -0.025(6)
C9 0.089(7) 0.056(6) 0.109(9) -0.002(7) -0.017(7) 0.007(5)
C10 0.051(5) 0.051(5) 0.062(5) -0.006(4) -0.006(4) 0.000(4)
C11 0.075(6) 0.049(5) 0.060(6) -0.008(4) 0.032(5) -0.015(4)
C12 0.075(7) 0.109(8) 0.122(9) -0.029(7) 0.052(7) -0.035(6)
C13 0.118(11) 0.212(16) 0.163(14) -0.060(13) 0.086(11) -0.068(10)
C14 0.194(17) 0.146(12) 0.199(18) -0.050(13) 0.152(16) -0.070(13)
C15 0.233(17) 0.128(10) 0.096(9) -0.011(8) 0.100(12) -0.071(12)
C16 0.125(8) 0.070(6) 0.083(8) 0.002(5) 0.044(7) -0.027(6)
C17 0.037(4) 0.033(4) 0.043(4) 0.000(3) -0.001(3) -0.001(3)
C18 0.060(5) 0.046(5) 0.071(6) 0.001(4) 0.020(4) 0.010(4)
C19 0.070(6) 0.084(7) 0.052(5) 0.009(5) 0.017(4) 0.002(5)
C20 0.080(6) 0.069(7) 0.074(7) 0.026(5) 0.006(5) -0.012(5)
C21 0.096(7) 0.039(5) 0.086(7) 0.007(5) 0.008(5) -0.004(5)
C22 0.077(6) 0.043(5) 0.062(5) -0.001(4) 0.006(4) -0.012(4)
C23 0.057(5) 0.040(4) 0.061(5) -0.011(4) 0.018(4) 0.001(4)
C24 0.057(6) 0.062(5) 0.075(6) -0.018(5) 0.015(5) 0.001(4)
C25 0.070(6) 0.086(7) 0.123(9) -0.021(7) 0.042(7) 0.013(5)
C26 0.112(9) 0.102(8) 0.089(8) -0.017(7) 0.052(7) 0.023(7)
C27 0.114(9) 0.115(8) 0.073(7) -0.004(6) 0.045(6) 0.035(7)
C28 0.070(6) 0.070(6) 0.074(6) 0.001(5) 0.025(5) 0.024(5)
C29 0.047(5) 0.067(5) 0.041(5) 0.001(4) 0.012(4) -0.002(4)
C30 0.075(7) 0.201(12) 0.098(8) -0.068(8) 0.024(6) -0.065(8)
C31 0.055(5) 0.044(4) 0.038(4) 0.002(3) 0.012(4) -0.005(4)
C32 0.074(6) 0.130(8) 0.055(6) -0.033(5) 0.013(5) -0.010(6)
C33 0.049(5) 0.064(5) 0.039(4) -0.001(4) 0.012(4) -0.004(4)
C34 0.091(7) 0.081(6) 0.037(5) 0.000(4) 0.020(4) -0.013(5)
C35 0.116(9) 0.098(8) 0.066(7) 0.012(6) 0.014(6) 0.000(7)
C36 0.128(11) 0.159(12) 0.050(7) 0.010(7) 0.027(7) -0.042(9)
C37 0.098(9) 0.195(14) 0.065(8) -0.010(8) 0.042(7) -0.026(9)
C38 0.064(6) 0.132(8) 0.043(5) -0.005(5) 0.029(4) -0.007(5)
C39 0.062(5) 0.056(5) 0.051(5) -0.007(4) 0.026(4) -0.006(4)
C40 0.057(5) 0.070(6) 0.058(5) 0.007(4) 0.025(4) -0.002(5)
C41 0.060(6) 0.083(7) 0.103(8) 0.023(6) 0.030(5) 0.014(6)
C42 0.115(10) 0.068(7) 0.165(13) 0.003(9) 0.055(9) 0.027(7)
C43 0.133(10) 0.070(8) 0.151(12) -0.033(7) 0.023(9) 0.025(7)
C44 0.108(8) 0.079(7) 0.080(7) -0.015(6) 0.016(6) 0.007(6)
C45 0.049(5) 0.067(5) 0.049(5) -0.009(4) 0.020(4) -0.015(4)
C46 0.069(6) 0.105(7) 0.059(6) -0.008(5) 0.026(5) -0.011(5)
C47 0.090(8) 0.132(9) 0.076(7) -0.014(7) 0.052(6) -0.014(7)
C48 0.070(7) 0.117(9) 0.101(9) -0.031(7) 0.042(7) -0.002(6)
C49 0.068(6) 0.082(7) 0.098(8) -0.016(6) 0.021(6) 0.007(5)
C50 0.062(6) 0.073(6) 0.065(6) -0.009(5) 0.020(5) -0.006(5)
C51 0.075(6) 0.057(5) 0.036(4) -0.003(4) 0.014(4) -0.010(5)
C52 0.092(7) 0.078(7) 0.090(7) 0.009(6) 0.034(5) -0.020(6)
C53 0.146(12) 0.078(8) 0.131(10) 0.016(7) 0.051(9) -0.041(8)
C54 0.157(13) 0.087(9) 0.097(9) 0.032(7) 0.010(9) 0.006(9)
C55 0.099(8) 0.086(8) 0.108(9) 0.021(7) -0.005(6) 0.002(7)
C56 0.102(8) 0.056(6) 0.063(6) 0.006(5) 0.014(5) -0.006(5)
C57 0.057(5) 0.042(4) 0.062(5) -0.001(4) 0.030(4) 0.005(4)
C58 0.112(8) 0.084(7) 0.072(7) 0.002(5) -0.003(6) -0.018(6)
C59 0.056(5) 0.041(5) 0.073(6) 0.004(4) 0.015(4) 0.006(4)
C60 0.110(8) 0.097(8) 0.107(8) 0.005(6) -0.012(6) -0.061(7)
C61 0.062(5) 0.042(4) 0.061(5) 0.001(4) 0.031(4) -0.003(4)
C62 0.080(7) 0.058(5) 0.095(7) 0.003(5) 0.049(5) -0.001(5)
C63 0.099(8) 0.073(7) 0.143(10) 0.000(7) 0.078(7) 0.001(6)
C64 0.145(10) 0.063(7) 0.097(8) -0.012(6) 0.077(8) -0.025(7)
C65 0.134(9) 0.061(6) 0.065(6) 0.004(5) 0.047(6) -0.007(6)
C66 0.095(6) 0.050(5) 0.064(6) 0.000(4) 0.041(5) -0.008(5)
C67 0.054(5) 0.038(4) 0.053(5) -0.003(4) 0.023(4) 0.003(4)
C68 0.065(6) 0.049(5) 0.091(6) -0.008(4) 0.036(5) -0.001(4)
C69 0.079(7) 0.086(7) 0.113(8) -0.014(6) 0.050(6) 0.012(6)
C70 0.100(8) 0.063(6) 0.107(8) -0.011(6) 0.044(6) 0.031(6)
C71 0.080(7) 0.046(5) 0.139(9) -0.017(5) 0.046(6) 0.001(5)
C72 0.067(6) 0.044(5) 0.090(6) -0.018(4) 0.031(5) -0.002(4)
C73 0.062(5) 0.039(4) 0.063(5) 0.002(4) 0.021(4) 0.001(4)
C74 0.085(7) 0.072(6) 0.099(8) 0.005(6) 0.030(6) 0.024(6)
C75 0.107(9) 0.113(10) 0.126(11) 0.002(8) 0.013(8) 0.058(8)
C76 0.161(14) 0.068(8) 0.123(12) 0.014(7) 0.000(10) 0.044(9)
C77 0.157(12) 0.070(8) 0.094(8) 0.026(6) 0.016(8) 0.004(8)
C78 0.100(7) 0.065(6) 0.079(7) 0.022(5) 0.029(5) 0.013(5)
C79 0.083(6) 0.047(5) 0.045(5) 0.008(4) 0.028(4) 0.021(4)
C80 0.099(7) 0.095(7) 0.076(7) -0.014(6) 0.027(6) 0.017(6)
C81 0.159(12) 0.105(9) 0.094(9) -0.023(7) 0.064(9) 0.007(9)
C82 0.168(14) 0.113(10) 0.150(13) -0.018(9) 0.118(12) 0.013(10)
C83 0.096(8) 0.089(8) 0.149(11) -0.002(8) 0.075(8) 0.019(6)
C84 0.064(6) 0.057(5) 0.085(6) 0.004(4) 0.035(5) 0.008(4)

loop_
_geom_bond_atom_site_label_1
_geom_bond_atom_site_label_2
_geom_bond_distance
_geom_bond_site_symmetry_2
_geom_bond_publ_flag
Cu1 N1 2.163(5) . ?
Cu1 S2 2.195(2) . ?
Cu1 S1 2.195(2) . ?
Cu1 Cu5 2.8933(13) . ?
Cu1 Cu4 2.9044(14) . ?
Cu2 N4 2.178(5) . ?
Cu2 S3 2.189(2) . ?
Cu2 S4 2.190(2) . ?
Cu2 Cu5 2.8458(14) . ?
Cu2 Cu4 2.8869(14) . ?
Cu3 S6 2.181(2) . ?
Cu3 N7 2.185(5) . ?
Cu3 S5 2.194(2) . ?
Cu3 Cu5 2.8408(14) . ?
Cu3 Cu4 2.8911(15) . ?
Cu4 S6 2.237(2) . ?
Cu4 S2 2.273(2) . ?
Cu4 S4 2.301(2) . ?
Cu5 S3 2.258(2) . ?
Cu5 S1 2.276(2) . ?
Cu5 S5 2.298(2) . ?
Cl1S C1S 1.630(16) . ?
Cl2S C1S 1.948(17) . ?
Cl3S C2S 1.86(3) . ?
Cl4S C2S 1.75(3) . ?
S1 C1 1.773(8) . ?
S2 C3 1.799(7) . ?
S3 C29 1.788(7) . ?
S4 C31 1.787(7) . ?
S5 C57 1.781(7) . ?
S6 C59 1.789(8) . ?
P1 N1 1.608(5) . ?
P1 C5 1.789(7) . ?
P1 C11 1.794(8) . ?
P1 C1 1.851(7) . ?
P2 N1 1.619(5) . ?
P2 C17 1.777(7) . ?
P2 C23 1.806(7) . ?
P2 C3 1.840(7) . ?
P3 N4 1.608(5) . ?
P3 C39 1.785(8) . ?
P3 C33 1.811(7) . ?
P3 C29 1.858(7) . ?
P4 N4 1.603(5) . ?
P4 C51 1.791(8) . ?
P4 C45 1.796(8) . ?
P4 C31 1.853(7) . ?
P5 N7 1.607(5) . ?
P5 C67 1.797(7) . ?
P5 C61 1.807(7) . ?
P5 C57 1.845(8) . ?
P6 N7 1.612(6) . ?
P6 C73 1.797(7) . ?
P6 C79 1.818(7) . ?
P6 C59 1.847(8) . ?
P7 F2A 1.43(3) . ?
P7 F5 1.501(14) . ?
P7 F3 1.519(13) . ?
P7 F4 1.541(7) . ?
P7 F1 1.547(7) . ?
P7 F6 1.564(17) . ?
P7 F3A 1.57(3) . ?
P7 F1A 1.58(2) . ?
P7 F2 1.610(13) . ?
P7 F4A 1.69(2) . ?
P8 F10 1.423(11) . ?
P8 F7 1.454(17) . ?
P8 F11 1.455(11) . ?
P8 F12 1.482(12) . ?
P8 F8 1.501(12) . ?
P8 F9 1.550(16) . ?
O1D C1D 1.66(7) . ?
N2 C1 1.261(8) . ?
N2 C2 1.493(9) . ?
N3 C3 1.265(8) . ?
N3 C4 1.462(8) . ?
N5 C29 1.254(8) . ?
N5 C30 1.466(10) . ?
N6 C31 1.261(8) . ?
N6 C32 1.470(9) . ?
N8 C57 1.259(8) . ?
N8 C58 1.474(10) . ?
N9 C59 1.262(9) . ?
N9 C60 1.483(10) . ?
C5 C10 1.394(10) . ?
C5 C6 1.412(10) . ?
C6 C7 1.394(11) . ?
C7 C8 1.371(14) . ?
C8 C9 1.392(15) . ?
C9 C10 1.367(12) . ?
C11 C12 1.349(11) . ?
C11 C16 1.392(11) . ?
C12 C13 1.421(15) . ?
C13 C14 1.397(19) . ?
C14 C15 1.348(18) . ?
C15 C16 1.383(14) . ?
C17 C22 1.393(9) . ?
C17 C18 1.399(9) . ?
C18 C19 1.401(10) . ?
C19 C20 1.358(11) . ?
C20 C21 1.367(12) . ?
C21 C22 1.412(11) . ?
C23 C28 1.386(10) . ?
C23 C24 1.399(10) . ?
C24 C25 1.387(11) . ?
C25 C26 1.366(12) . ?
C26 C27 1.355(12) . ?
C27 C28 1.403(11) . ?
C33 C34 1.376(10) . ?
C33 C38 1.385(10) . ?
C34 C35 1.411(12) . ?
C35 C36 1.356(14) . ?
C36 C37 1.345(15) . ?
C37 C38 1.411(13) . ?
C39 C40 1.389(10) . ?
C39 C44 1.411(11) . ?
C40 C41 1.379(11) . ?
C41 C42 1.344(13) . ?
C42 C43 1.384(15) . ?
C43 C44 1.390(13) . ?
C45 C46 1.385(10) . ?
C45 C50 1.392(10) . ?
C46 C47 1.413(12) . ?
C47 C48 1.363(13) . ?
C48 C49 1.376(13) . ?
C49 C50 1.396(11) . ?
C51 C56 1.376(11) . ?
C51 C52 1.394(10) . ?
C52 C53 1.416(13) . ?
C53 C54 1.356(14) . ?
C54 C55 1.370(14) . ?
C55 C56 1.375(12) . ?
C61 C62 1.366(10) . ?
C61 C66 1.394(10) . ?
C62 C63 1.409(11) . ?
C63 C64 1.376(13) . ?
C64 C65 1.365(12) . ?
C65 C66 1.402(11) . ?
C67 C68 1.387(9) . ?
C67 C72 1.397(9) . ?
C68 C69 1.388(10) . ?
C69 C70 1.389(12) . ?
C70 C71 1.362(11) . ?
C71 C72 1.372(10) . ?
C73 C74 1.362(10) . ?
C73 C78 1.399(10) . ?
C74 C75 1.398(14) . ?
C75 C76 1.347(16) . ?
C76 C77 1.348(16) . ?
C77 C78 1.401(12) . ?
C79 C84 1.365(10) . ?
C79 C80 1.397(11) . ?
C80 C81 1.408(13) . ?
C81 C82 1.349(15) . ?
C82 C83 1.368(15) . ?
C83 C84 1.386(11) . ?
